data_1100713
loop_
_publ_author_name
'Leslie W. Pineda'
'Vojtech Jancik'
'Herbert W. Roesky'
'Regine Herbst-Irmer'

_publ_contact_author_address
;

Institut f\"ur Anorganische Chemie,

Georg-August-Universit\"at G\"ottingen,

Tammannstrasse 4, D 37077 G\"ottingen, Germany

;
_publ_contact_author_email hroesky@gwdg.de
_publ_contact_author_name 'Herbert W. Roesky'
_publ_section_title
;

OH Functionality of Germanium(II) Compounds for the Formation of

Heterobimetallic Oxides

;
_journal_name_full 'Inorganic Chemistry'
_journal_page_first 3537
_journal_page_last 3540
_journal_paper_doi 10.1021/ic048383f
_journal_volume 44
_journal_year 2005
_chemical_formula_moiety LGe(m-O)HfCp2Me
_chemical_formula_sum 'C40 H54 Ge Hf N2 O'
_chemical_formula_weight 829.93
_chemical_name_systematic
;

?

;
_space_group_IT_number 2
_symmetry_cell_setting triclinic
_symmetry_Int_Tables_number 2
_symmetry_space_group_name_Hall '-P 1'
_symmetry_space_group_name_H-M 'P -1'
_atom_sites_solution_hydrogens geom
_atom_sites_solution_primary direct
_atom_sites_solution_secondary difmap
_audit_creation_method SHELXL-97
_cell_angle_alpha 89.13(1)
_cell_angle_beta 89.87(1)
_cell_angle_gamma 67.04(1)
_cell_formula_units_Z 2
_cell_length_a 9.323(1)
_cell_length_b 10.474(1)
_cell_length_c 20.200(1)
_cell_measurement_reflns_used 5077
_cell_measurement_temperature 100(2)
_cell_measurement_theta_max 58.94
_cell_measurement_theta_min 2.191
_cell_volume 1816.0(3)
_computing_cell_refinement 'Siemens SAINT (V. 6.31a, Siemens 2002)'
_computing_data_collection 'Proteum (Version 1.35)'
_computing_data_reduction 'Siemens SAINT (V. 6.31a, Siemens 2002)'
_computing_molecular_graphics 'Bruker AXS SHELXTL (V. 5.10)'
_computing_publication_material 'SHELXL-97 (Sheldrick, 1997)'
_computing_structure_refinement 'SHELXL-97 (Sheldrick, 1997)'
_computing_structure_solution 'SHELXS-97 (Sheldrick, 1990)'
_diffrn_ambient_temperature 100(2)
_diffrn_detector_area_resol_mean 5.602
_diffrn_measured_fraction_theta_full 0.968
_diffrn_measured_fraction_theta_max 0.968
_diffrn_measurement_device_type 'Bruker three circle diffractometer'
_diffrn_measurement_method 'phi and omega scan'
_diffrn_radiation_monochromator 'mirror system'
_diffrn_radiation_source 'rotating anode'
_diffrn_radiation_type CuK\a
_diffrn_radiation_wavelength 1.54178
_diffrn_reflns_av_R_equivalents 0.0221
_diffrn_reflns_av_sigmaI/netI 0.0237
_diffrn_reflns_limit_h_max 9
_diffrn_reflns_limit_h_min -10
_diffrn_reflns_limit_k_max 11
_diffrn_reflns_limit_k_min -11
_diffrn_reflns_limit_l_max 22
_diffrn_reflns_limit_l_min -21
_diffrn_reflns_number 13915
_diffrn_reflns_theta_full 58.94
_diffrn_reflns_theta_max 58.94
_diffrn_reflns_theta_min 2.19
_diffrn_standards_decay_% 0
_diffrn_standards_interval_count 0
_diffrn_standards_interval_time 0
_diffrn_standards_number 0
_exptl_absorpt_coefficient_mu 6.440
_exptl_absorpt_correction_T_max 0.7827
_exptl_absorpt_correction_T_min 0.5653
_exptl_absorpt_correction_type multi-scan
_exptl_crystal_colour yellow-orange
_exptl_crystal_density_diffrn 1.518
_exptl_crystal_density_method 'not measured'
_exptl_crystal_description plate
_exptl_crystal_F_000 840
_exptl_crystal_size_max 0.10
_exptl_crystal_size_mid 0.08
_exptl_crystal_size_min 0.04
_refine_diff_density_max 1.551
_refine_diff_density_min -0.801
_refine_diff_density_rms 0.098
_refine_ls_extinction_method none
_refine_ls_goodness_of_fit_ref 1.265
_refine_ls_hydrogen_treatment mixed
_refine_ls_matrix_type full
_refine_ls_number_parameters 422
_refine_ls_number_reflns 5077
_refine_ls_number_restraints 0
_refine_ls_restrained_S_all 1.265
_refine_ls_R_factor_all 0.0296
_refine_ls_R_factor_gt 0.0287
_refine_ls_shift/su_max 0.001
_refine_ls_shift/su_mean 0.000
_refine_ls_structure_factor_coef Fsqd
_refine_ls_weighting_details 'calc w=1/[\s^2^(Fo^2^)+(0.0000P)^2^+9.9694P] where P=(Fo^2^+2Fc^2^)/3'
_refine_ls_weighting_scheme calc
_refine_ls_wR_factor_gt 0.0782
_refine_ls_wR_factor_ref 0.0785
_reflns_number_gt 4915
_reflns_number_total 5077
_reflns_threshold_expression >2sigma(I)
_cod_data_source_file ic048383fsi20041122_032909_1.cif
_cod_data_source_block LGem-OHfCp2Me
_cod_original_cell_volume 1816(1)
_cod_database_code 1100713

loop_
_symmetry_equiv_pos_as_xyz
'x, y, z'
'-x, -y, -z'

loop_
_atom_site_label
_atom_site_type_symbol
_atom_site_fract_x
_atom_site_fract_y
_atom_site_fract_z
_atom_site_U_iso_or_equiv
_atom_site_adp_type
_atom_site_occupancy
_atom_site_symmetry_multiplicity
_atom_site_calc_flag
_atom_site_refinement_flags
_atom_site_disorder_assembly
_atom_site_disorder_group
Hf1 Hf 0.63937(3) 0.05292(3) 0.251570(13) 0.01621(10) Uani 1 1 d . . .
Ge1 Ge 0.22776(6) 0.20122(6) 0.24883(3) 0.01490(15) Uani 1 1 d . . .
N1 N 0.1410(5) 0.3550(4) 0.1790(2) 0.0156(9) Uani 1 1 d . . .
C1 C -0.1181(6) 0.4991(6) 0.3667(3) 0.0225(12) Uani 1 1 d . . .
H1A H -0.0563 0.5212 0.4005 0.034 Uiso 1 1 calc R . .
H1B H -0.1611 0.4348 0.3855 0.034 Uiso 1 1 calc R . .
H1C H -0.2035 0.5845 0.3519 0.034 Uiso 1 1 calc R . .
O1 O 0.4261(4) 0.1878(4) 0.24726(17) 0.0189(8) Uani 1 1 d . . .
N2 N 0.1345(5) 0.3523(4) 0.3181(2) 0.0152(9) Uani 1 1 d . . .
C2 C -0.0162(6) 0.4331(5) 0.3089(3) 0.0170(11) Uani 1 1 d . . .
C3 C -0.0849(6) 0.4626(5) 0.2456(3) 0.0175(11) Uani 1 1 d . . .
H3A H -0.190(7) 0.523(6) 0.245(3) 0.014(13) Uiso 1 1 d . . .
C4 C -0.0079(6) 0.4411(5) 0.1850(3) 0.0162(11) Uani 1 1 d . . .
C5 C -0.0954(6) 0.5200(6) 0.1250(3) 0.0214(12) Uani 1 1 d . . .
H5A H -0.0400 0.5740 0.1056 0.032 Uiso 1 1 calc R . .
H5B H -0.2003 0.5827 0.1380 0.032 Uiso 1 1 calc R . .
H5C H -0.1028 0.4546 0.0923 0.032 Uiso 1 1 calc R . .
C6 C 0.2230(6) 0.3448(5) 0.1179(2) 0.0163(11) Uani 1 1 d . . .
C7 C 0.2122(6) 0.2570(5) 0.0678(3) 0.0183(12) Uani 1 1 d . . .
C8 C 0.3002(6) 0.2449(6) 0.0106(3) 0.0227(12) Uani 1 1 d . . .
H8A H 0.2943 0.1861 -0.0237 0.027 Uiso 1 1 calc R . .
C9 C 0.3957(7) 0.3167(6) 0.0030(3) 0.0255(13) Uani 1 1 d . . .
H9A H 0.4537 0.3082 -0.0366 0.031 Uiso 1 1 calc R . .
C10 C 0.4067(7) 0.4008(6) 0.0530(3) 0.0255(13) Uani 1 1 d . . .
H10A H 0.4745 0.4484 0.0476 0.031 Uiso 1 1 calc R . .
C11 C 0.3211(6) 0.4175(6) 0.1110(3) 0.0191(12) Uani 1 1 d . . .
C12 C 0.3301(7) 0.5173(6) 0.1634(3) 0.0228(12) Uani 1 1 d . . .
H12A H 0.2710 0.5066 0.2030 0.027 Uiso 1 1 calc R . .
C13 C 0.4973(7) 0.4859(6) 0.1853(3) 0.0277(13) Uani 1 1 d . . .
H13A H 0.5432 0.3919 0.2042 0.042 Uiso 1 1 calc R . .
H13B H 0.4974 0.5528 0.2187 0.042 Uiso 1 1 calc R . .
H13C H 0.5587 0.4930 0.1470 0.042 Uiso 1 1 calc R . .
C14 C 0.2537(7) 0.6681(6) 0.1389(3) 0.0285(14) Uani 1 1 d . . .
H14A H 0.1468 0.6879 0.1246 0.043 Uiso 1 1 calc R . .
H14B H 0.3133 0.6828 0.1017 0.043 Uiso 1 1 calc R . .
H14C H 0.2523 0.7302 0.1750 0.043 Uiso 1 1 calc R . .
C15 C 0.1140(6) 0.1716(6) 0.0746(3) 0.0206(12) Uani 1 1 d . . .
H15A H 0.0503 0.2008 0.1157 0.025 Uiso 1 1 calc R . .
C16 C 0.0012(7) 0.1942(7) 0.0155(3) 0.0289(14) Uani 1 1 d . . .
H16A H -0.0588 0.2937 0.0085 0.043 Uiso 1 1 calc R . .
H16B H -0.0701 0.1479 0.0249 0.043 Uiso 1 1 calc R . .
H16C H 0.0610 0.1551 -0.0245 0.043 Uiso 1 1 calc R . .
C17 C 0.2176(7) 0.0175(6) 0.0819(3) 0.0280(13) Uani 1 1 d . . .
H17A H 0.2786 0.0017 0.1229 0.042 Uiso 1 1 calc R . .
H17B H 0.2882 -0.0113 0.0440 0.042 Uiso 1 1 calc R . .
H17C H 0.1524 -0.0366 0.0835 0.042 Uiso 1 1 calc R . .
C18 C 0.2051(6) 0.3385(5) 0.3827(2) 0.0153(11) Uani 1 1 d . . .
C19 C 0.1997(6) 0.2375(5) 0.4273(3) 0.0176(11) Uani 1 1 d . . .
C20 C 0.2769(6) 0.2215(6) 0.4883(3) 0.0231(13) Uani 1 1 d . . .
H20A H 0.2768 0.1511 0.5185 0.028 Uiso 1 1 calc R . .
C21 C 0.3522(6) 0.3053(6) 0.5051(3) 0.0238(13) Uani 1 1 d . . .
H21A H 0.4033 0.2932 0.5467 0.029 Uiso 1 1 calc R . .
C22 C 0.3540(6) 0.4080(6) 0.4613(3) 0.0241(13) Uani 1 1 d . . .
H22A H 0.4045 0.4670 0.4740 0.029 Uiso 1 1 calc R . .
C23 C 0.2835(6) 0.4269(5) 0.3989(3) 0.0186(12) Uani 1 1 d . . .
C24 C 0.2952(6) 0.5340(6) 0.3499(3) 0.0221(12) Uani 1 1 d . . .
H24A H 0.3271 0.4871 0.3063 0.026 Uiso 1 1 calc R . .
C25 C 0.1410(7) 0.6590(6) 0.3387(3) 0.0312(14) Uani 1 1 d . . .
H25A H 0.1589 0.7278 0.3102 0.047 Uiso 1 1 calc R . .
H25B H 0.0997 0.7006 0.3814 0.047 Uiso 1 1 calc R . .
H25C H 0.0657 0.6284 0.3174 0.047 Uiso 1 1 calc R . .
C26 C 0.4176(7) 0.5906(6) 0.3691(3) 0.0281(14) Uani 1 1 d . . .
H26A H 0.4297 0.6489 0.3328 0.042 Uiso 1 1 calc R . .
H26B H 0.5174 0.5132 0.3775 0.042 Uiso 1 1 calc R . .
H26C H 0.3841 0.6460 0.4091 0.042 Uiso 1 1 calc R . .
C27 C 0.1099(6) 0.1460(6) 0.4143(3) 0.0190(12) Uani 1 1 d . . .
H27A H 0.0591 0.1725 0.3698 0.023 Uiso 1 1 calc R . .
C28 C -0.0187(6) 0.1713(6) 0.4658(3) 0.0230(12) Uani 1 1 d . . .
H28A H -0.0891 0.1278 0.4514 0.035 Uiso 1 1 calc R . .
H28B H -0.0776 0.2713 0.4704 0.035 Uiso 1 1 calc R . .
H28C H 0.0282 0.1310 0.5085 0.035 Uiso 1 1 calc R . .
C29 C 0.2178(7) -0.0074(6) 0.4128(3) 0.0265(13) Uani 1 1 d . . .
H29A H 0.2954 -0.0222 0.3778 0.040 Uiso 1 1 calc R . .
H29B H 0.1565 -0.0630 0.4041 0.040 Uiso 1 1 calc R . .
H29C H 0.2709 -0.0354 0.4556 0.040 Uiso 1 1 calc R . .
C30 C 0.5811(7) -0.1296(6) 0.2853(3) 0.0291(14) Uani 1 1 d . . .
H30A H 0.5522 -0.1196 0.3322 0.044 Uiso 1 1 calc R . .
H30B H 0.6721 -0.2161 0.2793 0.044 Uiso 1 1 calc R . .
H30C H 0.4938 -0.1314 0.2590 0.044 Uiso 1 1 calc R . .
C31 C 0.6521(7) 0.0952(7) 0.3742(3) 0.0283(14) Uani 1 1 d . . .
H31A H 0.5695 0.0946 0.4017 0.034 Uiso 1 1 calc R . .
C32 C 0.7904(6) -0.0202(6) 0.3594(3) 0.0233(13) Uani 1 1 d . . .
H32A H 0.8169 -0.1123 0.3755 0.028 Uiso 1 1 calc R . .
C33 C 0.8812(6) 0.0243(6) 0.3174(3) 0.0248(13) Uani 1 1 d . . .
H33A H 0.9808 -0.0318 0.3005 0.030 Uiso 1 1 calc R . .
C34 C 0.7987(7) 0.1678(6) 0.3043(3) 0.0280(14) Uani 1 1 d . . .
H34A H 0.8310 0.2248 0.2761 0.034 Uiso 1 1 calc R . .
C35 C 0.6597(7) 0.2098(6) 0.3409(3) 0.0274(14) Uani 1 1 d . . .
H35A H 0.5832 0.3018 0.3427 0.033 Uiso 1 1 calc R . .
C36 C 0.8579(7) -0.0063(6) 0.1669(3) 0.0274(13) Uani 1 1 d . . .
H36A H 0.9543 -0.0019 0.1791 0.033 Uiso 1 1 calc R . .
C37 C 0.8219(7) -0.1236(6) 0.1729(3) 0.0295(14) Uani 1 1 d . . .
H37A H 0.8875 -0.2115 0.1906 0.035 Uiso 1 1 calc R . .
C38 C 0.6688(7) -0.0864(7) 0.1475(3) 0.0306(14) Uani 1 1 d . . .
H38A H 0.6134 -0.1455 0.1451 0.037 Uiso 1 1 calc R . .
C39 C 0.6142(7) 0.0516(7) 0.1267(3) 0.0305(15) Uani 1 1 d . . .
H39A H 0.5158 0.1024 0.1067 0.037 Uiso 1 1 calc R . .
C40 C 0.7298(7) 0.1036(6) 0.1403(3) 0.0286(14) Uani 1 1 d . . .
H40A H 0.7219 0.1959 0.1328 0.034 Uiso 1 1 calc R . .

loop_
_atom_site_aniso_label
_atom_site_aniso_U_11
_atom_site_aniso_U_22
_atom_site_aniso_U_33
_atom_site_aniso_U_23
_atom_site_aniso_U_13
_atom_site_aniso_U_12
Hf1 0.01510(14) 0.01533(15) 0.01586(15) 0.00033(10) -0.00169(10) -0.00339(10)
Ge1 0.0161(3) 0.0134(3) 0.0146(3) 0.0007(2) -0.0027(2) -0.0051(2)
N1 0.016(2) 0.013(2) 0.017(2) 0.0014(18) -0.0018(18) -0.0044(19)
C1 0.018(3) 0.024(3) 0.021(3) -0.001(2) -0.002(2) -0.003(2)
O1 0.0186(19) 0.0185(19) 0.0186(19) 0.0010(15) -0.0021(15) -0.0063(16)
N2 0.016(2) 0.014(2) 0.016(2) 0.0002(18) -0.0026(18) -0.0063(19)
C2 0.018(3) 0.014(3) 0.022(3) 0.001(2) -0.001(2) -0.009(2)
C3 0.013(3) 0.016(3) 0.025(3) -0.003(2) -0.003(2) -0.008(2)
C4 0.020(3) 0.013(3) 0.019(3) 0.000(2) -0.005(2) -0.011(2)
C5 0.021(3) 0.022(3) 0.021(3) 0.002(2) -0.006(2) -0.007(2)
C6 0.018(3) 0.012(3) 0.016(3) 0.007(2) -0.004(2) -0.003(2)
C7 0.019(3) 0.017(3) 0.018(3) 0.005(2) -0.004(2) -0.006(2)
C8 0.026(3) 0.025(3) 0.016(3) 0.000(2) -0.005(2) -0.008(3)
C9 0.027(3) 0.030(3) 0.019(3) 0.004(2) 0.001(2) -0.011(3)
C10 0.027(3) 0.034(3) 0.021(3) 0.005(3) -0.003(2) -0.018(3)
C11 0.019(3) 0.022(3) 0.017(3) 0.006(2) -0.006(2) -0.009(2)
C12 0.027(3) 0.024(3) 0.022(3) 0.000(2) -0.002(2) -0.016(3)
C13 0.026(3) 0.023(3) 0.034(3) 0.004(3) -0.008(3) -0.009(3)
C14 0.030(3) 0.019(3) 0.036(3) -0.003(3) -0.004(3) -0.009(3)
C15 0.027(3) 0.020(3) 0.017(3) -0.001(2) -0.001(2) -0.011(3)
C16 0.033(3) 0.036(4) 0.022(3) -0.001(3) -0.003(3) -0.017(3)
C17 0.038(4) 0.020(3) 0.029(3) -0.002(2) 0.000(3) -0.015(3)
C18 0.014(3) 0.017(3) 0.015(3) -0.004(2) -0.001(2) -0.005(2)
C19 0.017(3) 0.019(3) 0.016(3) -0.001(2) 0.000(2) -0.006(2)
C20 0.023(3) 0.032(3) 0.016(3) 0.001(2) 0.000(2) -0.012(3)
C21 0.023(3) 0.035(3) 0.015(3) -0.002(2) -0.004(2) -0.013(3)
C22 0.020(3) 0.032(3) 0.023(3) -0.010(3) 0.001(2) -0.013(3)
C23 0.017(3) 0.017(3) 0.020(3) -0.003(2) 0.002(2) -0.004(2)
C24 0.024(3) 0.021(3) 0.025(3) -0.005(2) 0.001(2) -0.012(3)
C25 0.031(3) 0.020(3) 0.045(4) 0.002(3) -0.007(3) -0.012(3)
C26 0.029(3) 0.020(3) 0.037(4) -0.005(3) 0.000(3) -0.012(3)
C27 0.022(3) 0.024(3) 0.013(3) 0.003(2) -0.005(2) -0.012(2)
C28 0.023(3) 0.028(3) 0.022(3) 0.002(2) -0.004(2) -0.013(3)
C29 0.029(3) 0.026(3) 0.027(3) 0.000(2) -0.003(3) -0.013(3)
C30 0.031(3) 0.020(3) 0.036(4) -0.001(3) 0.006(3) -0.009(3)
C31 0.023(3) 0.042(4) 0.017(3) -0.006(3) -0.002(2) -0.009(3)
C32 0.022(3) 0.025(3) 0.019(3) 0.002(2) -0.010(2) -0.006(3)
C33 0.016(3) 0.033(3) 0.022(3) -0.004(3) -0.007(2) -0.006(3)
C34 0.026(3) 0.029(3) 0.032(3) -0.003(3) -0.010(3) -0.013(3)
C35 0.024(3) 0.022(3) 0.031(3) -0.013(3) -0.010(3) -0.002(3)
C36 0.027(3) 0.036(4) 0.020(3) -0.001(3) -0.001(2) -0.013(3)
C37 0.027(3) 0.026(3) 0.022(3) -0.005(3) 0.001(3) 0.005(3)
C38 0.034(4) 0.035(4) 0.018(3) -0.014(3) 0.005(3) -0.008(3)
C39 0.028(3) 0.042(4) 0.011(3) -0.001(3) 0.001(2) -0.001(3)
C40 0.033(3) 0.030(3) 0.020(3) 0.002(3) 0.005(3) -0.009(3)

loop_
_atom_type_symbol
_atom_type_description
_atom_type_scat_dispersion_real
_atom_type_scat_dispersion_imag
_atom_type_scat_source
C C 0.0181 0.0091 'International Tables Vol C Tables 4.2.6.8 and 6.1.1.4'
H H 0.0000 0.0000 'International Tables Vol C Tables 4.2.6.8 and 6.1.1.4'
N N 0.0311 0.0180 'International Tables Vol C Tables 4.2.6.8 and 6.1.1.4'
O O 0.0492 0.0322 'International Tables Vol C Tables 4.2.6.8 and 6.1.1.4'
Ge Ge -1.0885 0.8855 'International Tables Vol C Tables 4.2.6.8 and 6.1.1.4'
Hf Hf -6.1794 4.9776 'International Tables Vol C Tables 4.2.6.8 and 6.1.1.4'

loop_
_geom_angle_atom_site_label_1
_geom_angle_atom_site_label_2
_geom_angle_atom_site_label_3
_geom_angle
_geom_angle_site_symmetry_1
_geom_angle_site_symmetry_3
_geom_angle_publ_flag
O1 Hf1 C30 96.26(19) . . ?
O1 Hf1 C34 107.37(17) . . ?
C30 Hf1 C34 131.5(2) . . ?
O1 Hf1 C35 82.39(17) . . ?
C30 Hf1 C35 116.3(2) . . ?
C34 Hf1 C35 32.6(2) . . ?
O1 Hf1 C40 98.43(17) . . ?
C30 Hf1 C40 129.8(2) . . ?
C34 Hf1 C40 88.5(2) . . ?
C35 Hf1 C40 113.1(2) . . ?
O1 Hf1 C38 103.85(17) . . ?
C30 Hf1 C38 76.3(2) . . ?
C34 Hf1 C38 133.8(2) . . ?
C35 Hf1 C38 165.6(2) . . ?
C40 Hf1 C38 53.6(2) . . ?
O1 Hf1 C33 135.86(17) . . ?
C30 Hf1 C33 104.1(2) . . ?
C34 Hf1 C33 32.73(19) . . ?
C35 Hf1 C33 53.49(19) . . ?
C40 Hf1 C33 97.79(19) . . ?
C38 Hf1 C33 118.76(19) . . ?
O1 Hf1 C31 90.72(17) . . ?
C30 Hf1 C31 84.8(2) . . ?
C34 Hf1 C31 54.0(2) . . ?
C35 Hf1 C31 32.0(2) . . ?
C40 Hf1 C31 142.3(2) . . ?
C38 Hf1 C31 157.2(2) . . ?
C33 Hf1 C31 53.55(19) . . ?
O1 Hf1 C39 84.09(17) . . ?
C30 Hf1 C39 103.1(2) . . ?
C34 Hf1 C39 120.6(2) . . ?
C35 Hf1 C39 139.3(2) . . ?
C40 Hf1 C39 32.5(2) . . ?
C38 Hf1 C39 31.9(2) . . ?
C33 Hf1 C39 127.02(19) . . ?
C31 Hf1 C39 170.9(2) . . ?
O1 Hf1 C32 122.76(16) . . ?
C30 Hf1 C32 77.8(2) . . ?
C34 Hf1 C32 53.7(2) . . ?
C35 Hf1 C32 53.16(19) . . ?
C40 Hf1 C32 129.15(19) . . ?
C38 Hf1 C32 128.43(19) . . ?
C33 Hf1 C32 31.96(19) . . ?
C31 Hf1 C32 32.43(19) . . ?
C39 Hf1 C32 153.08(19) . . ?
O1 Hf1 C37 135.39(17) . . ?
C30 Hf1 C37 83.3(2) . . ?
C34 Hf1 C37 105.7(2) . . ?
C35 Hf1 C37 137.5(2) . . ?
C40 Hf1 C37 53.5(2) . . ?
C38 Hf1 C37 32.5(2) . . ?
C33 Hf1 C37 86.24(19) . . ?
C31 Hf1 C37 133.28(19) . . ?
C39 Hf1 C37 53.23(19) . . ?
C32 Hf1 C37 100.86(18) . . ?
O1 Hf1 C36 130.41(17) . . ?
C30 Hf1 C36 114.7(2) . . ?
C34 Hf1 C36 80.8(2) . . ?
C35 Hf1 C36 113.1(2) . . ?
C40 Hf1 C36 32.00(19) . . ?
C38 Hf1 C36 53.0(2) . . ?
C33 Hf1 C36 74.57(18) . . ?
C31 Hf1 C36 127.94(19) . . ?
C39 Hf1 C36 52.82(19) . . ?
C32 Hf1 C36 101.85(18) . . ?
C37 Hf1 C36 31.9(2) . . ?
O1 Ge1 N1 97.45(16) . . ?
O1 Ge1 N2 100.67(16) . . ?
N1 Ge1 N2 86.80(16) . . ?
C4 N1 C6 121.2(4) . . ?
C4 N1 Ge1 117.1(3) . . ?
C6 N1 Ge1 119.4(3) . . ?
Ge1 O1 Hf1 141.9(2) . . ?
C2 N2 C18 120.6(4) . . ?
C2 N2 Ge1 114.8(3) . . ?
C18 N2 Ge1 120.6(3) . . ?
N2 C2 C3 122.4(5) . . ?
N2 C2 C1 120.4(5) . . ?
C3 C2 C1 117.2(5) . . ?
C4 C3 C2 126.9(5) . . ?
N1 C4 C3 122.0(5) . . ?
N1 C4 C5 119.4(5) . . ?
C3 C4 C5 118.6(5) . . ?
C11 C6 C7 121.1(5) . . ?
C11 C6 N1 118.5(5) . . ?
C7 C6 N1 120.3(5) . . ?
C8 C7 C6 118.3(5) . . ?
C8 C7 C15 118.9(5) . . ?
C6 C7 C15 122.8(5) . . ?
C9 C8 C7 121.2(5) . . ?
C8 C9 C10 119.8(5) . . ?
C9 C10 C11 121.6(5) . . ?
C10 C11 C6 118.0(5) . . ?
C10 C11 C12 119.9(5) . . ?
C6 C11 C12 122.0(5) . . ?
C11 C12 C13 112.4(5) . . ?
C11 C12 C14 111.3(5) . . ?
C13 C12 C14 109.6(5) . . ?
C7 C15 C17 110.6(5) . . ?
C7 C15 C16 112.3(4) . . ?
C17 C15 C16 109.7(5) . . ?
C19 C18 C23 121.3(5) . . ?
C19 C18 N2 120.0(4) . . ?
C23 C18 N2 118.7(5) . . ?
C18 C19 C20 118.6(5) . . ?
C18 C19 C27 123.4(5) . . ?
C20 C19 C27 117.9(5) . . ?
C21 C20 C19 121.2(5) . . ?
C20 C21 C22 120.1(5) . . ?
C21 C22 C23 121.7(5) . . ?
C22 C23 C18 117.1(5) . . ?
C22 C23 C24 121.0(5) . . ?
C18 C23 C24 121.8(5) . . ?
C23 C24 C26 113.4(5) . . ?
C23 C24 C25 113.7(5) . . ?
C26 C24 C25 107.3(5) . . ?
C19 C27 C29 111.6(4) . . ?
C19 C27 C28 110.6(4) . . ?
C29 C27 C28 110.8(4) . . ?
C35 C31 C32 107.2(5) . . ?
C35 C31 Hf1 73.2(3) . . ?
C32 C31 Hf1 73.9(3) . . ?
C33 C32 C31 108.5(5) . . ?
C33 C32 Hf1 73.8(3) . . ?
C31 C32 Hf1 73.7(3) . . ?
C32 C33 C34 107.9(5) . . ?
C32 C33 Hf1 74.2(3) . . ?
C34 C33 Hf1 72.2(3) . . ?
C35 C34 C33 107.1(5) . . ?
C35 C34 Hf1 74.5(3) . . ?
C33 C34 Hf1 75.1(3) . . ?
C31 C35 C34 109.2(5) . . ?
C31 C35 Hf1 74.7(3) . . ?
C34 C35 Hf1 72.9(3) . . ?
C40 C36 C37 109.3(5) . . ?
C40 C36 Hf1 72.9(3) . . ?
C37 C36 Hf1 73.8(3) . . ?
C36 C37 C38 107.1(5) . . ?
C36 C37 Hf1 74.3(3) . . ?
C38 C37 Hf1 73.3(3) . . ?
C39 C38 C37 108.0(6) . . ?
C39 C38 Hf1 74.2(3) . . ?
C37 C38 Hf1 74.2(3) . . ?
C38 C39 C40 108.5(5) . . ?
C38 C39 Hf1 73.9(3) . . ?
C40 C39 Hf1 73.2(3) . . ?
C36 C40 C39 107.1(6) . . ?
C36 C40 Hf1 75.1(3) . . ?
C39 C40 Hf1 74.4(3) . . ?

loop_
_geom_bond_atom_site_label_1
_geom_bond_atom_site_label_2
_geom_bond_distance
_geom_bond_site_symmetry_2
_geom_bond_publ_flag
Hf1 O1 1.940(3) . ?
Hf1 C30 2.276(6) . ?
Hf1 C34 2.495(6) . ?
Hf1 C35 2.516(5) . ?
Hf1 C40 2.520(6) . ?
Hf1 C38 2.530(5) . ?
Hf1 C33 2.532(5) . ?
Hf1 C31 2.534(5) . ?
Hf1 C39 2.535(5) . ?
Hf1 C32 2.537(5) . ?
Hf1 C37 2.542(5) . ?
Hf1 C36 2.547(6) . ?
Ge1 O1 1.799(3) . ?
Ge1 N1 2.038(4) . ?
Ge1 N2 2.052(4) . ?
N1 C4 1.334(7) . ?
N1 C6 1.435(7) . ?
C1 C2 1.501(7) . ?
N2 C2 1.339(7) . ?
N2 C18 1.443(6) . ?
C2 C3 1.405(8) . ?
C3 C4 1.395(8) . ?
C4 C5 1.504(7) . ?
C6 C11 1.406(8) . ?
C6 C7 1.407(8) . ?
C7 C8 1.394(8) . ?
C7 C15 1.514(8) . ?
C8 C9 1.378(8) . ?
C9 C10 1.380(8) . ?
C10 C11 1.391(8) . ?
C11 C12 1.523(8) . ?
C12 C13 1.528(8) . ?
C12 C14 1.532(8) . ?
C15 C17 1.529(8) . ?
C15 C16 1.547(8) . ?
C18 C19 1.394(7) . ?
C18 C23 1.427(7) . ?
C19 C20 1.403(8) . ?
C19 C27 1.524(7) . ?
C20 C21 1.367(8) . ?
C21 C22 1.387(8) . ?
C22 C23 1.398(8) . ?
C23 C24 1.521(8) . ?
C24 C26 1.530(8) . ?
C24 C25 1.535(8) . ?
C27 C29 1.529(8) . ?
C27 C28 1.532(8) . ?
C31 C35 1.393(9) . ?
C31 C32 1.416(8) . ?
C32 C33 1.396(8) . ?
C33 C34 1.417(8) . ?
C34 C35 1.408(8) . ?
C36 C40 1.397(8) . ?
C36 C37 1.398(9) . ?
C37 C38 1.420(9) . ?
C38 C39 1.391(9) . ?
C39 C40 1.413(9) . ?
